data_7231666
loop_
_publ_author_name
'Xing, Zhimin'
'Yang, Mingyang'
'Sun, Haiyu'
'Wang, Zemin'
'Chen, Peng'
'Liu, Lin'
'Wang, Xiaolei'
'Xie, Xingang'
'She, Xuegong'

_publ_section_title
;
 Visible-light promoted dithioacetalization of aldehydes with thiols under
 aerobic and photocatalyst-free conditions
;
_journal_issue 22
_journal_name_full 'Green Chemistry'
_journal_page_first 5117
_journal_paper_doi 10.1039/C8GC02237B
_journal_volume 20
_journal_year 2018
_chemical_formula_moiety 'C12 H11 O2 S2'
_chemical_formula_sum 'C13.75 H12.5 N1.25 O1.25 S0.25'
_chemical_formula_weight 223.26
_space_group_crystal_system monoclinic
_space_group_IT_number 14
_space_group_name_Hall '-P 2ybc'
_space_group_name_H-M_alt 'P 1 21/c 1'
_symmetry_space_group_name_Hall '-P 2ybc'
_symmetry_space_group_name_H-M 'P 1 21/c 1'
_atom_sites_solution_hydrogens geom
_atom_sites_solution_primary direct
_atom_sites_solution_secondary difmap
_audit_creation_date 2018-05-18
_audit_creation_method
;
Olex2 1.2
(compiled 2017.03.28 svn.r3405 for OlexSys, GUI svn.r5337)
;
_audit_update_record
;
2018-06-19 deposited with the CCDC.
2018-10-15 downloaded from the CCDC.
;
_cell_angle_alpha 90.00
_cell_angle_beta 99.001(6)
_cell_angle_gamma 90.00
_cell_formula_units_Z 4
_cell_length_a 8.6319(6)
_cell_length_b 18.0068(13)
_cell_length_c 7.8624(4)
_cell_measurement_reflns_used 1213
_cell_measurement_temperature 291.5(3)
_cell_measurement_theta_max 25.3070
_cell_measurement_theta_min 3.9680
_cell_volume 1207.03(14)
_computing_cell_refinement
;
CrysAlisPro, Agilent Technologies,
Version 1.171.36.28 (release 01-02-2013 CrysAlis171 .NET)
(compiled Feb  1 2013,16:14:44)
;
_computing_data_collection
;
CrysAlisPro, Agilent Technologies,
Version 1.171.36.28 (release 01-02-2013 CrysAlis171 .NET)
(compiled Feb  1 2013,16:14:44)
;
_computing_data_reduction
;
CrysAlisPro, Agilent Technologies,
Version 1.171.36.28 (release 01-02-2013 CrysAlis171 .NET)
(compiled Feb  1 2013,16:14:44)
;
_computing_molecular_graphics 'Olex2 (Dolomanov et al., 2009)'
_computing_publication_material 'Olex2 (Dolomanov et al., 2009)'
_computing_structure_refinement 'ShelXL (Sheldrick, 2015)'
_computing_structure_solution 'ShelXS (Sheldrick, 2008)'
_diffrn_ambient_temperature 291.5(3)
_diffrn_detector_area_resol_mean 16.0733
_diffrn_measured_fraction_theta_full 0.996
_diffrn_measured_fraction_theta_max 0.996
_diffrn_measurement_details
;
#__ type_ start__ end____ width___ exp.time_
  1 omega  -11.00   21.00   1.0000    2.0000
omega____ theta____ kappa____ phi______ frames
    -      -19.4273  -99.0000  -60.0000 32

#__ type_ start__ end____ width___ exp.time_
  2 omega  -32.00   46.00   1.0000    2.0000
omega____ theta____ kappa____ phi______ frames
    -       22.7867  -77.0000 -180.0000 78

#__ type_ start__ end____ width___ exp.time_
  3 omega  -17.00   97.00   1.0000    2.0000
omega____ theta____ kappa____ phi______ frames
    -       22.7867   19.0000    0.0000 114
;
_diffrn_measurement_device_type 'SuperNova, Dual, Cu at zero, Eos'
_diffrn_measurement_method '\w scans'
_diffrn_orient_matrix_UB_11 0.0623828000
_diffrn_orient_matrix_UB_12 -0.0007698000
_diffrn_orient_matrix_UB_13 0.0704165000
_diffrn_orient_matrix_UB_21 0.0140625000
_diffrn_orient_matrix_UB_22 0.0382621000
_diffrn_orient_matrix_UB_23 -0.0123995000
_diffrn_orient_matrix_UB_31 -0.0532176000
_diffrn_orient_matrix_UB_32 0.0092596000
_diffrn_orient_matrix_UB_33 0.0569038000
_diffrn_radiation_monochromator mirror
_diffrn_radiation_type MoK\a
_diffrn_radiation_wavelength 0.71073
_diffrn_reflns_av_R_equivalents 0.0286
_diffrn_reflns_av_unetI/netI 0.0477
_diffrn_reflns_limit_h_max 9
_diffrn_reflns_limit_h_min -10
_diffrn_reflns_limit_k_max 22
_diffrn_reflns_limit_k_min -13
_diffrn_reflns_limit_l_max 5
_diffrn_reflns_limit_l_min -9
_diffrn_reflns_number 4468
_diffrn_reflns_theta_full 26.02
_diffrn_reflns_theta_max 26.02
_diffrn_reflns_theta_min 3.45
_diffrn_source 'SuperNova (Mo) X-ray Source'
_exptl_absorpt_coefficient_mu 0.121
_exptl_absorpt_correction_T_max 1.00000
_exptl_absorpt_correction_T_min 0.92221
_exptl_absorpt_correction_type multi-scan
_exptl_absorpt_process_details
;
CrysAlisPro, Agilent Technologies,
Version 1.171.36.28 (release 01-02-2013 CrysAlis171 .NET)
(compiled Feb  1 2013,16:14:44)
Empirical absorption correction using spherical harmonics,
 implemented in SCALE3 ABSPACK scaling algorithm.
;
_exptl_crystal_colour 'clear light colourless'
_exptl_crystal_colour_lustre clear
_exptl_crystal_colour_modifier light
_exptl_crystal_colour_primary colourless
_exptl_crystal_density_diffrn 1.229
_exptl_crystal_density_method 'not measured'
_exptl_crystal_description block
_exptl_crystal_F_000 471
_exptl_crystal_size_max 0.17
_exptl_crystal_size_mid 0.14
_exptl_crystal_size_min 0.12
_refine_diff_density_max 0.541
_refine_diff_density_min -0.312
_refine_diff_density_rms 0.061
_refine_ls_extinction_method none
_refine_ls_goodness_of_fit_ref 1.056
_refine_ls_hydrogen_treatment constr
_refine_ls_matrix_type full
_refine_ls_number_parameters 147
_refine_ls_number_reflns 2375
_refine_ls_number_restraints 0
_refine_ls_restrained_S_all 1.056
_refine_ls_R_factor_all 0.0842
_refine_ls_R_factor_gt 0.0596
_refine_ls_shift/su_max 0.000
_refine_ls_shift/su_mean 0.000
_refine_ls_structure_factor_coef Fsqd
_refine_ls_weighting_details 'calc w=1/[\s^2^(Fo^2^)+(0.0617P)^2^+1.0356P] where P=(Fo^2^+2Fc^2^)/3'
_refine_ls_weighting_scheme calc
_refine_ls_wR_factor_gt 0.1438
_refine_ls_wR_factor_ref 0.1639
_reflns_number_gt 1682
_reflns_number_total 2375
_reflns_threshold_expression >2sigma(I)
_cod_data_source_file c8gc02237b2.cif
_cod_data_source_block xinzhj_0514
_cod_depositor_comments 'Adding full bibliography for 7231666.cif.'
_cod_original_cell_volume 1207.03(13)
_cod_original_formula_sum 'C13.75 H12.50 N1.25 O1.25 S0.25'
_cod_database_code 7231666
_reflns_odcompleteness_completeness 99.49
_reflns_odcompleteness_iscentric 1
_reflns_odcompleteness_theta 26.32
_olex2_refinement_description
;
1. Fixed Uiso
 At 1.2 times of:
  All C(H) groups, All C(H,H) groups
 At 1.5 times of:
  All C(H,H,H) groups
2.a Secondary CH2 refined with riding coordinates:
 C1(H1A,H1B)
2.b Aromatic/amide H refined with riding coordinates:
 C6(H6), C3(H3), C4(H4)
2.c Idealised Me refined as rotating group:
 C12(H12A,H12B,H12C), C11(H11A,H11B,H11C)
;
_olex2_date_sample_data_collection 2018-05-16
_olex2_submission_special_instructions 'No special instructions were received'

loop_
_space_group_symop_id
_space_group_symop_operation_xyz
1 'x, y, z'
2 '-x, y+1/2, -z+1/2'
3 '-x, -y, -z'
4 'x, -y-1/2, z-1/2'

loop_
_atom_site_label
_atom_site_type_symbol
_atom_site_fract_x
_atom_site_fract_y
_atom_site_fract_z
_atom_site_U_iso_or_equiv
_atom_site_adp_type
_atom_site_occupancy
_atom_site_calc_flag
_atom_site_refinement_flags_posn
O2 O -0.4816(3) 0.47376(15) 1.2814(3) 0.0622(7) Uani 1 d .
C5 C -0.2439(4) 0.39451(19) 0.9758(4) 0.0439(8) Uani 1 d .
C6 C -0.3043(4) 0.45006(19) 1.0708(4) 0.0467(8) Uani 1 d .
H6 H -0.2738 0.4994 1.0634 0.056 Uiso 1 calc R
C2 C -0.4552(4) 0.3572(2) 1.1883(5) 0.0474(8) Uani 1 d .
C7 C -0.4090(4) 0.42960(19) 1.1745(4) 0.0448(8) Uani 1 d .
C3 C -0.3984(4) 0.3015(2) 1.0961(5) 0.0508(9) Uani 1 d .
H3 H -0.4297 0.2524 1.1048 0.061 Uiso 1 calc R
C4 C -0.2927(4) 0.32188(19) 0.9900(5) 0.0480(8) Uani 1 d .
H4 H -0.2527 0.2853 0.9254 0.058 Uiso 1 calc R
C9 C 0.1190(5) 0.3672(4) 0.7168(5) 0.094(2) Uani 1 d .
C1 C -0.5845(5) 0.4256(3) 1.3531(6) 0.0756(13) Uani 1 d .
H1A H -0.5655 0.4295 1.4777 0.091 Uiso 1 calc R
H1B H -0.6924 0.4396 1.3127 0.091 Uiso 1 calc R
C8 C -0.1241(4) 0.4168(2) 0.8642(4) 0.0501(9) Uani 1 d .
C10 C -0.0097(6) 0.3544(4) 0.5877(6) 0.106(2) Uani 1 d .
C12 C 0.0036(5) 0.3625(3) 0.4028(5) 0.0719(13) Uani 1 d .
H12A H -0.0855 0.3398 0.3339 0.108 Uiso 1 calc GR
H12B H 0.0978 0.3387 0.3804 0.108 Uiso 1 calc GR
H12C H 0.0070 0.4143 0.3743 0.108 Uiso 1 calc GR
C11 C 0.2687(5) 0.3257(3) 0.7194(6) 0.0778(14) Uani 1 d .
H11A H 0.3513 0.3509 0.7933 0.117 Uiso 1 calc GR
H11B H 0.2938 0.3232 0.6049 0.117 Uiso 1 calc GR
H11C H 0.2573 0.2764 0.7619 0.117 Uiso 1 calc GR
O1 O -0.5592(3) 0.35196(16) 1.3039(4) 0.0647(8) Uani 1 d .
S1 S 0.06164(11) 0.36748(6) 0.92841(12) 0.0555(3) Uani 1 d .
S2 S -0.18758(12) 0.39662(7) 0.63536(12) 0.0636(4) Uani 1 d .

loop_
_atom_site_aniso_label
_atom_site_aniso_U_11
_atom_site_aniso_U_22
_atom_site_aniso_U_33
_atom_site_aniso_U_23
_atom_site_aniso_U_13
_atom_site_aniso_U_12
O2 0.0806(19) 0.0516(16) 0.0604(16) -0.0066(13) 0.0299(14) 0.0041(13)
C5 0.0479(19) 0.0429(19) 0.0395(18) -0.0042(15) 0.0022(14) 0.0006(15)
C6 0.057(2) 0.0374(18) 0.0447(19) -0.0028(16) 0.0062(16) -0.0021(15)
C2 0.0442(18) 0.053(2) 0.0447(19) 0.0024(17) 0.0049(15) 0.0033(16)
C7 0.0521(19) 0.0398(19) 0.0421(18) -0.0031(16) 0.0062(15) 0.0065(15)
C3 0.053(2) 0.041(2) 0.058(2) -0.0001(18) 0.0058(17) -0.0062(16)
C4 0.051(2) 0.041(2) 0.050(2) -0.0095(17) 0.0048(16) 0.0031(15)
C9 0.053(2) 0.187(6) 0.043(2) 0.001(3) 0.0074(19) 0.034(3)
C1 0.079(3) 0.072(3) 0.085(3) -0.010(3) 0.041(3) -0.002(2)
C8 0.053(2) 0.058(2) 0.0403(19) 0.0007(17) 0.0098(15) 0.0036(17)
C10 0.065(3) 0.208(7) 0.044(2) -0.006(3) 0.006(2) 0.047(4)
C12 0.069(3) 0.100(4) 0.046(2) -0.008(2) 0.0101(19) 0.006(2)
C11 0.059(3) 0.106(4) 0.069(3) 0.016(3) 0.015(2) 0.022(2)
O1 0.0698(18) 0.0601(18) 0.0703(18) 0.0018(15) 0.0297(15) -0.0044(14)
S1 0.0498(5) 0.0740(7) 0.0413(5) 0.0045(5) 0.0026(4) -0.0003(5)
S2 0.0559(6) 0.0912(9) 0.0422(5) 0.0019(5) 0.0034(4) 0.0185(5)

loop_
_atom_type_symbol
_atom_type_description
_atom_type_scat_dispersion_real
_atom_type_scat_dispersion_imag
_atom_type_scat_source
C C 0.0033 0.0016 'International Tables Vol C Tables 4.2.6.8 and 6.1.1.4'
H H 0.0000 0.0000 'International Tables Vol C Tables 4.2.6.8 and 6.1.1.4'
N N 0.0061 0.0033 'International Tables Vol C Tables 4.2.6.8 and 6.1.1.4'
O O 0.0106 0.0060 'International Tables Vol C Tables 4.2.6.8 and 6.1.1.4'
S S 0.1246 0.1234 'International Tables Vol C Tables 4.2.6.8 and 6.1.1.4'

loop_
_geom_angle_atom_site_label_1
_geom_angle_atom_site_label_2
_geom_angle_atom_site_label_3
_geom_angle
C7 O2 C1 105.2(3)
C6 C5 C8 117.8(3)
C4 C5 C6 119.3(3)
C4 C5 C8 122.9(3)
C5 C6 H6 121.1
C7 C6 C5 117.7(3)
C7 C6 H6 121.1
C7 C2 C3 121.3(3)
C7 C2 O1 110.2(3)
C3 C2 O1 128.5(3)
C6 C7 O2 128.2(3)
C6 C7 C2 122.3(3)
C2 C7 O2 109.5(3)
C2 C3 H3 121.6
C2 C3 C4 116.8(3)
C4 C3 H3 121.6
C5 C4 H4 118.7
C3 C4 C5 122.6(3)
C3 C4 H4 118.7
C10 C9 C11 121.1(5)
C10 C9 S1 111.5(3)
C11 C9 S1 110.5(3)
O2 C1 H1A 109.8
O2 C1 H1B 109.8
H1A C1 H1B 108.2
O1 C1 O2 109.5(3)
O1 C1 H1A 109.8
O1 C1 H1B 109.8
C5 C8 S1 111.1(2)
C5 C8 S2 113.0(2)
S1 C8 S2 106.75(18)
C9 C10 C12 121.3(5)
C9 C10 S2 112.6(4)
C12 C10 S2 111.2(3)
C10 C12 H12A 109.5
C10 C12 H12B 109.5
C10 C12 H12C 109.5
H12A C12 H12B 109.5
H12A C12 H12C 109.5
H12B C12 H12C 109.5
C9 C11 H11A 109.5
C9 C11 H11B 109.5
C9 C11 H11C 109.5
H11A C11 H11B 109.5
H11A C11 H11C 109.5
H11B C11 H11C 109.5
C2 O1 C1 105.2(3)
C9 S1 C8 95.84(18)
C10 S2 C8 98.85(19)

loop_
_geom_bond_atom_site_label_1
_geom_bond_atom_site_label_2
_geom_bond_distance
O2 C7 1.377(4)
O2 C1 1.420(5)
C5 C6 1.397(5)
C5 C4 1.384(5)
C5 C8 1.511(5)
C6 H6 0.9300
C6 C7 1.360(5)
C2 C7 1.372(5)
C2 C3 1.372(5)
C2 O1 1.377(4)
C3 H3 0.9300
C3 C4 1.379(5)
C4 H4 0.9300
C9 C10 1.401(7)
C9 C11 1.489(6)
C9 S1 1.809(4)
C1 H1A 0.9700
C1 H1B 0.9700
C1 O1 1.407(5)
C8 S1 1.833(4)
C8 S2 1.834(4)
C10 C12 1.483(6)
C10 S2 1.804(5)
C12 H12A 0.9600
C12 H12B 0.9600
C12 H12C 0.9600
C11 H11A 0.9600
C11 H11B 0.9600
C11 H11C 0.9600

loop_
_geom_torsion_atom_site_label_1
_geom_torsion_atom_site_label_2
_geom_torsion_atom_site_label_3
_geom_torsion_atom_site_label_4
_geom_torsion
O2 C1 O1 C2 -6.6(5)
C5 C6 C7 O2 178.8(3)
C5 C6 C7 C2 0.4(5)
C5 C8 S1 C9 150.4(3)
C5 C8 S2 C10 -133.9(3)
C6 C5 C4 C3 -0.6(5)
C6 C5 C8 S1 120.2(3)
C6 C5 C8 S2 -119.9(3)
C2 C3 C4 C5 0.3(5)
C7 O2 C1 O1 6.7(5)
C7 C2 C3 C4 0.3(5)
C7 C2 O1 C1 3.9(4)
C3 C2 C7 O2 -179.3(3)
C3 C2 C7 C6 -0.6(5)
C3 C2 O1 C1 -176.6(4)
C4 C5 C6 C7 0.2(5)
C4 C5 C8 S1 -58.3(4)
C4 C5 C8 S2 61.6(4)
C9 C10 S2 C8 -14.3(5)
C1 O2 C7 C6 177.3(4)
C1 O2 C7 C2 -4.2(4)
C8 C5 C6 C7 -178.3(3)
C8 C5 C4 C3 177.9(3)
C10 C9 S1 C8 -39.2(5)
C12 C10 S2 C8 -154.3(4)
C11 C9 C10 C12 -56.4(9)
C11 C9 C10 S2 168.2(4)
C11 C9 S1 C8 -176.9(4)
O1 C2 C7 O2 0.2(4)
O1 C2 C7 C6 178.9(3)
O1 C2 C3 C4 -179.1(3)
S1 C9 C10 C12 171.0(4)
S1 C9 C10 S2 35.7(6)
S1 C8 S2 C10 -11.5(3)
S2 C8 S1 C9 26.8(3)
